data_7009138
loop_
_publ_author_name
'Fei, Bao-Li'
'Sun, Wei-Yin'
'Yu, Kai-Bei'
'Tang, Wen-Xia'

_publ_section_title
;
 Construction of co-ordination networks of
 1,6-bis(4'-pyridyl)-2,5-diazahexane with silver(I) and copper(I).
 Structural diversity through change in metal ions and counter ions
;
_journal_issue 5
_journal_name_full 'Journal of the Chemical Society, Dalton Transactions'
_journal_page_first 805
_journal_paper_doi 10.1039/a908910a
_journal_year 2000
_chemical_formula_sum 'C16 H21 Ag Cl N5 O4'
_chemical_formula_weight 490.70
_chemical_name_systematic
; 
 ? 
;
_space_group_IT_number 14
_symmetry_cell_setting monoclinic
_symmetry_space_group_name_Hall '-P 2yn'
_symmetry_space_group_name_H-M 'P 1 21/n 1'
_atom_sites_solution_hydrogens geom
_atom_sites_solution_primary direct
_atom_sites_solution_secondary difmap
_audit_creation_method SHELXL-97
_cell_angle_alpha 90.00
_cell_angle_beta 94.330(10)
_cell_angle_gamma 90.00
_cell_formula_units_Z 4
_cell_length_a 14.220(2)
_cell_length_b 7.0820(10)
_cell_length_c 19.914(3)
_cell_measurement_reflns_used 26
_cell_measurement_temperature 296(2)
_cell_measurement_theta_max 16.34
_cell_measurement_theta_min 3.21
_cell_volume 1999.7(5)
_computing_cell_refinement 'Siemens XSCANS'
_computing_data_collection 'Siemens XSCANS'
_computing_data_reduction 'Siemens SHELXTL'
_computing_molecular_graphics 'Siemens SHELXTL'
_computing_publication_material 'Siemens SHELXTL'
_computing_structure_refinement 'SHELXL-97 (Sheldrick, 1997)'
_computing_structure_solution 'SHELXS-97 (Sheldrick, 1990)'
_diffrn_ambient_temperature 296(2)
_diffrn_measured_fraction_theta_full 0.930
_diffrn_measured_fraction_theta_max 0.930
_diffrn_measurement_method '\w scans'
_diffrn_radiation_monochromator graphite
_diffrn_radiation_source 'normal-focus sealed tube'
_diffrn_radiation_type MoK\a
_diffrn_radiation_wavelength 0.71073
_diffrn_reflns_av_R_equivalents 0.0191
_diffrn_reflns_av_sigmaI/netI 0.0322
_diffrn_reflns_limit_h_max 16
_diffrn_reflns_limit_h_min 0
_diffrn_reflns_limit_k_max 8
_diffrn_reflns_limit_k_min -1
_diffrn_reflns_limit_l_max 23
_diffrn_reflns_limit_l_min -23
_diffrn_reflns_number 4225
_diffrn_reflns_theta_full 25.63
_diffrn_reflns_theta_max 25.63
_diffrn_reflns_theta_min 2.87
_diffrn_standards_decay_% 5.38
_diffrn_standards_interval_count 97
_diffrn_standards_number 3
_exptl_absorpt_coefficient_mu 1.173
_exptl_absorpt_correction_T_max 0.7993
_exptl_absorpt_correction_T_min 0.6145
_exptl_absorpt_correction_type empirical
_exptl_crystal_density_diffrn 1.630
_exptl_crystal_density_method 'not measured'
_exptl_crystal_F_000 992
_exptl_crystal_size_max 0.46
_exptl_crystal_size_mid 0.44
_exptl_crystal_size_min 0.20
_refine_diff_density_max 1.218
_refine_diff_density_min -0.663
_refine_diff_density_rms 0.072
_refine_ls_extinction_coef 0.0002(5)
_refine_ls_extinction_expression Fc^*^=kFc[1+0.001xFc^2^\l^3^/sin(2\q)]^-1/4^
_refine_ls_extinction_method SHELXL
_refine_ls_goodness_of_fit_ref 1.030
_refine_ls_hydrogen_treatment none
_refine_ls_matrix_type full
_refine_ls_number_parameters 273
_refine_ls_number_reflns 3523
_refine_ls_number_restraints 19
_refine_ls_restrained_S_all 1.060
_refine_ls_R_factor_all 0.0603
_refine_ls_R_factor_gt 0.0417
_refine_ls_shift/su_max 0.001
_refine_ls_shift/su_mean 0.000
_refine_ls_structure_factor_coef Fsqd
_refine_ls_weighting_details 'calc w=1/[\s^2^(Fo^2^)+(0.0678P)^2^+0.1422P] where P=(Fo^2^+2Fc^2^)/3'
_refine_ls_weighting_scheme calc
_refine_ls_wR_factor_gt 0.1094
_refine_ls_wR_factor_ref 0.1163
_reflns_number_gt 2548
_reflns_number_total 3523
_reflns_threshold_expression >2sigma(I)
_cod_data_source_file a908910a.txt
_cod_data_source_block '[Ag(BPDH)]ClO4(CH3CN)'
_cod_depositor_comments
;
The following automatic conversions were performed:
'_symmetry_cell_setting' value 'Monoclinic' changed to 'monoclinic'
according to '/home/saulius/struct/CIF-dictionaries/cif_core.dic'
dictionary named 'cif_core.dic' version 2.4.1 from 2010-06-29.

Automatic conversion script
Id: cif_fix_enum 1527 2010-12-29 10:47:43Z saulius 
;
_cod_original_sg_symbol_H-M P2(1)/n
_cod_database_code 7009138

loop_
_symmetry_equiv_pos_as_xyz
'x, y, z'
'-x+1/2, y+1/2, -z+1/2'
'-x, -y, -z'
'x-1/2, -y-1/2, z-1/2'

loop_
_atom_site_label
_atom_site_type_symbol
_atom_site_fract_x
_atom_site_fract_y
_atom_site_fract_z
_atom_site_U_iso_or_equiv
_atom_site_adp_type
_atom_site_occupancy
_atom_site_symmetry_multiplicity
_atom_site_calc_flag
_atom_site_refinement_flags
_atom_site_disorder_assembly
_atom_site_disorder_group
Ag Ag 0.95032(3) 1.43982(6) 0.329488(18) 0.0620(2) Uani 1 1 d . . .
N1 N 0.7066(3) 1.0375(6) 0.18133(19) 0.0532(10) Uani 1 1 d . . .
N2 N 1.0116(2) 1.3688(5) 0.22603(17) 0.0466(9) Uani 1 1 d . . .
H2 H 0.9798 1.4433 0.1948 0.056 Uiso 1 1 calc R . .
N3 N 1.0907(3) 1.6275(5) 0.33277(18) 0.0504(9) Uani 1 1 d . . .
H3 H 1.1362 1.5590 0.3563 0.060 Uiso 1 1 calc R . .
N4 N 1.0542(3) 1.7458(5) 0.57368(18) 0.0500(9) Uani 1 1 d . . .
C1 C 0.7528(3) 1.0936(7) 0.1290(2) 0.0574(13) Uani 1 1 d . . .
H1 H 0.7191 1.1038 0.0874 0.069 Uiso 1 1 calc R . .
C2 C 0.8470(3) 1.1371(7) 0.1329(2) 0.0544(12) Uani 1 1 d . . .
H2A H 0.8754 1.1769 0.0948 0.065 Uiso 1 1 calc R . .
C3 C 0.8997(3) 1.1210(6) 0.1943(2) 0.0491(11) Uani 1 1 d . . .
C4 C 0.8528(3) 1.0612(7) 0.2486(2) 0.0526(11) Uani 1 1 d . . .
H4 H 0.8852 1.0467 0.2906 0.063 Uiso 1 1 calc R . .
C5 C 0.7571(4) 1.0228(7) 0.2400(2) 0.0552(12) Uani 1 1 d . . .
H5 H 0.7265 0.9847 0.2774 0.066 Uiso 1 1 calc R . .
C6 C 1.0020(3) 1.1769(7) 0.2009(2) 0.0534(12) Uani 1 1 d . . .
H6A H 1.0368 1.0915 0.2316 0.064 Uiso 1 1 calc R . .
H6B H 1.0280 1.1681 0.1574 0.064 Uiso 1 1 calc R . .
C7 C 1.1099(3) 1.4378(8) 0.2315(2) 0.0627(14) Uani 1 1 d . . .
H7A H 1.1334 1.4424 0.1871 0.075 Uiso 1 1 calc R . .
H7B H 1.1492 1.3505 0.2588 0.075 Uiso 1 1 calc R . .
C8 C 1.1168(4) 1.6317(8) 0.2629(2) 0.0674(15) Uani 1 1 d . . .
H8A H 1.1809 1.6782 0.2619 0.081 Uiso 1 1 calc R . .
H8B H 1.0754 1.7176 0.2369 0.081 Uiso 1 1 calc R . .
C9 C 1.0933(4) 1.8165(7) 0.3633(2) 0.0658(14) Uani 1 1 d . . .
H9A H 1.0443 1.8947 0.3412 0.079 Uiso 1 1 calc R . .
H9B H 1.1537 1.8754 0.3574 0.079 Uiso 1 1 calc R . .
C10 C 0.9817(3) 1.7346(6) 0.5268(2) 0.0532(12) Uani 1 1 d . . .
H10 H 0.9221 1.7070 0.5404 0.064 Uiso 1 1 calc R . .
C11 C 0.9917(3) 1.7625(6) 0.4588(2) 0.0521(12) Uani 1 1 d . . .
H11 H 0.9394 1.7548 0.4280 0.062 Uiso 1 1 calc R . .
C12 C 1.0788(3) 1.8016(6) 0.4371(2) 0.0487(11) Uani 1 1 d . . .
C13 C 1.1528(3) 1.8212(7) 0.4854(2) 0.0558(12) Uani 1 1 d . . .
H13 H 1.2123 1.8545 0.4730 0.067 Uiso 1 1 calc R . .
C14 C 1.1380(3) 1.7913(7) 0.5521(2) 0.0564(12) Uani 1 1 d . . .
H14 H 1.1891 1.8035 0.5838 0.068 Uiso 1 1 calc R . .
N5 N -0.1107(4) 0.6161(9) 0.1166(3) 0.1034(19) Uani 1 1 d . . .
C15 C -0.0710(5) 0.7381(12) 0.0009(4) 0.110(3) Uani 1 1 d . . .
H15A H -0.0046 0.7644 0.0017 0.133 Uiso 1 1 calc R . .
H15B H -0.1059 0.8514 -0.0099 0.133 Uiso 1 1 calc R . .
H15C H -0.0873 0.6435 -0.0325 0.133 Uiso 1 1 calc R . .
C16 C -0.0935(4) 0.6701(9) 0.0664(4) 0.0752(16) Uani 1 1 d . . .
Cl Cl 0.20378(8) 0.80316(19) 0.08556(6) 0.0592(3) Uani 1 1 d D . .
O1 O 0.2755(3) 0.7131(7) 0.1280(2) 0.1278(19) Uani 1 1 d D A 1
O2 O 0.2492(6) 0.9441(12) 0.0475(5) 0.109(4) Uani 0.50 1 d PD A 1
O3 O 0.1341(6) 0.8830(15) 0.1218(4) 0.143(7) Uani 0.50 1 d PD A 1
O4 O 0.1643(7) 0.6650(12) 0.0388(5) 0.174(7) Uani 0.50 1 d PD A 1
O2' O 0.1922(10) 0.9904(10) 0.1126(6) 0.202(9) Uani 0.50 1 d PD A 2
O4' O 0.2276(8) 0.815(2) 0.0191(2) 0.164(7) Uani 0.50 1 d PD A 2
O3' O 0.1179(5) 0.7037(19) 0.0905(7) 0.256(13) Uani 0.50 1 d PD A 2

loop_
_atom_site_aniso_label
_atom_site_aniso_U_11
_atom_site_aniso_U_22
_atom_site_aniso_U_33
_atom_site_aniso_U_23
_atom_site_aniso_U_13
_atom_site_aniso_U_12
Ag 0.0524(3) 0.0794(3) 0.0561(3) -0.0064(2) 0.01573(17) -0.0120(2)
N1 0.046(2) 0.063(3) 0.051(2) 0.000(2) 0.0059(17) -0.010(2)
N2 0.040(2) 0.058(2) 0.0422(19) 0.0048(18) 0.0025(15) -0.0042(18)
N3 0.049(2) 0.056(2) 0.046(2) 0.0081(18) 0.0016(17) -0.0115(19)
N4 0.051(2) 0.045(2) 0.054(2) 0.0067(18) 0.0041(18) -0.0035(18)
C1 0.053(3) 0.075(4) 0.044(2) 0.003(2) 0.002(2) -0.009(3)
C2 0.054(3) 0.063(3) 0.047(3) -0.001(2) 0.008(2) -0.007(2)
C3 0.050(3) 0.043(3) 0.054(3) -0.007(2) 0.008(2) 0.000(2)
C4 0.057(3) 0.054(3) 0.046(2) 0.002(2) -0.005(2) -0.002(2)
C5 0.061(3) 0.059(3) 0.046(3) 0.003(2) 0.009(2) -0.012(2)
C6 0.045(3) 0.061(3) 0.055(3) -0.003(2) 0.008(2) 0.002(2)
C7 0.049(3) 0.091(4) 0.051(3) -0.007(3) 0.017(2) -0.019(3)
C8 0.071(3) 0.083(4) 0.050(3) 0.004(3) 0.017(2) -0.030(3)
C9 0.086(4) 0.055(3) 0.055(3) 0.008(3) -0.001(3) -0.020(3)
C10 0.045(3) 0.045(3) 0.069(3) -0.002(2) 0.004(2) -0.004(2)
C11 0.052(3) 0.041(3) 0.061(3) 0.003(2) -0.013(2) -0.002(2)
C12 0.060(3) 0.033(2) 0.053(3) 0.003(2) 0.002(2) -0.007(2)
C13 0.044(3) 0.060(3) 0.064(3) 0.012(3) 0.006(2) -0.009(2)
C14 0.046(3) 0.062(3) 0.060(3) 0.012(3) -0.004(2) -0.007(2)
N5 0.096(4) 0.109(5) 0.106(5) 0.034(4) 0.009(4) 0.012(4)
C15 0.092(5) 0.125(6) 0.113(6) 0.047(5) -0.002(4) -0.003(4)
C16 0.061(3) 0.069(4) 0.094(4) 0.020(4) -0.007(3) 0.009(3)
Cl 0.0547(7) 0.0682(8) 0.0549(7) 0.0091(6) 0.0049(5) 0.0002(6)
O1 0.126(4) 0.148(5) 0.105(4) 0.025(4) -0.012(3) 0.051(4)
O2 0.111(8) 0.105(8) 0.115(9) 0.050(7) 0.046(7) 0.005(7)
O3 0.174(14) 0.138(11) 0.133(10) 0.048(9) 0.109(10) 0.092(10)
O4 0.118(11) 0.177(14) 0.226(18) -0.111(14) 0.016(10) -0.055(10)
O2' 0.25(2) 0.169(14) 0.197(18) 0.000(13) 0.092(15) 0.102(15)
O4' 0.201(16) 0.245(19) 0.051(6) 0.033(9) 0.032(8) 0.058(15)
O3' 0.090(10) 0.48(4) 0.195(19) 0.02(2) 0.004(10) -0.121(18)

loop_
_atom_type_symbol
_atom_type_description
_atom_type_scat_dispersion_real
_atom_type_scat_dispersion_imag
_atom_type_scat_source
C C 0.0033 0.0016 'International Tables Vol C Tables 4.2.6.8 and 6.1.1.4'
H H 0.0000 0.0000 'International Tables Vol C Tables 4.2.6.8 and 6.1.1.4'
N N 0.0061 0.0033 'International Tables Vol C Tables 4.2.6.8 and 6.1.1.4'
O O 0.0106 0.0060 'International Tables Vol C Tables 4.2.6.8 and 6.1.1.4'
Cl Cl 0.1484 0.1585 'International Tables Vol C Tables 4.2.6.8 and 6.1.1.4'
Ag Ag -0.8971 1.1015 'International Tables Vol C Tables 4.2.6.8 and 6.1.1.4'

loop_
_geom_angle_atom_site_label_1
_geom_angle_atom_site_label_2
_geom_angle_atom_site_label_3
_geom_angle
_geom_angle_site_symmetry_1
_geom_angle_site_symmetry_3
_geom_angle_publ_flag
N1 Ag N4 99.06(13) 2_655 3_786 ?
N1 Ag N2 113.46(13) 2_655 . ?
N4 Ag N2 129.59(13) 3_786 . ?
N1 Ag N3 128.89(15) 2_655 . ?
N4 Ag N3 111.35(13) 3_786 . ?
N2 Ag N3 77.26(12) . . ?
C5 N1 C1 116.4(4) . . ?
C5 N1 Ag 120.5(3) . 2_645 ?
C1 N1 Ag 122.8(3) . 2_645 ?
C6 N2 C7 113.5(4) . . ?
C6 N2 Ag 118.1(3) . . ?
C7 N2 Ag 106.0(3) . . ?
C8 N3 C9 112.0(4) . . ?
C8 N3 Ag 104.8(3) . . ?
C9 N3 Ag 120.8(3) . . ?
C14 N4 C10 116.6(4) . . ?
C14 N4 Ag 118.8(3) . 3_786 ?
C10 N4 Ag 118.3(3) . 3_786 ?
N1 C1 C2 124.1(4) . . ?
C1 C2 C3 119.3(4) . . ?
C4 C3 C2 117.1(4) . . ?
C4 C3 C6 122.2(4) . . ?
C2 C3 C6 120.6(4) . . ?
C3 C4 C5 119.4(4) . . ?
N1 C5 C4 123.6(4) . . ?
N2 C6 C3 110.0(4) . . ?
N2 C7 C8 111.3(4) . . ?
N3 C8 C7 111.2(4) . . ?
N3 C9 C12 109.9(4) . . ?
N4 C10 C11 122.8(4) . . ?
C12 C11 C10 120.0(4) . . ?
C11 C12 C13 117.3(4) . . ?
C11 C12 C9 121.2(4) . . ?
C13 C12 C9 121.5(4) . . ?
C14 C13 C12 119.6(4) . . ?
N4 C14 C13 123.5(4) . . ?
N5 C16 C15 179.3(8) . . ?
O3 Cl O4' 134.6(5) . . ?
O3 Cl O3' 61.0(6) . . ?
O4' Cl O3' 111.6(4) . . ?
O3 Cl O1 112.4(4) . . ?
O4' Cl O1 112.1(4) . . ?
O3' Cl O1 108.6(4) . . ?
O3 Cl O4 110.8(4) . . ?
O4' Cl O4 62.4(6) . . ?
O3' Cl O4 53.9(6) . . ?
O1 Cl O4 107.9(4) . . ?
O3 Cl O2 111.0(4) . . ?
O4' Cl O2 45.9(5) . . ?
O3' Cl O2 143.6(5) . . ?
O1 Cl O2 107.1(3) . . ?
O4 Cl O2 107.5(4) . . ?
O3 Cl O2' 47.7(6) . . ?
O4' Cl O2' 109.9(4) . . ?
O3' Cl O2' 107.9(4) . . ?
O1 Cl O2' 106.6(4) . . ?
O4 Cl O2' 144.8(5) . . ?
O2 Cl O2' 68.2(6) . . ?

loop_
_geom_bond_atom_site_label_1
_geom_bond_atom_site_label_2
_geom_bond_distance
_geom_bond_site_symmetry_2
_geom_bond_publ_flag
Ag N1 2.330(4) 2_655 ?
Ag N4 2.339(4) 3_786 ?
Ag N2 2.351(3) . ?
Ag N3 2.395(4) . ?
N1 C5 1.330(6) . ?
N1 C1 1.333(6) . ?
N1 Ag 2.330(4) 2_645 ?
N2 C6 1.451(6) . ?
N2 C7 1.478(6) . ?
N3 C8 1.467(6) . ?
N3 C9 1.469(6) . ?
N4 C14 1.337(6) . ?
N4 C10 1.340(6) . ?
N4 Ag 2.339(4) 3_786 ?
C1 C2 1.371(6) . ?
C2 C3 1.389(6) . ?
C3 C4 1.379(6) . ?
C3 C6 1.504(6) . ?
C4 C5 1.386(7) . ?
C7 C8 1.509(7) . ?
C9 C12 1.501(6) . ?
C10 C11 1.385(6) . ?
C11 C12 1.371(6) . ?
C12 C13 1.379(6) . ?
C13 C14 1.376(6) . ?
N5 C16 1.115(7) . ?
C15 C16 1.448(9) . ?
Cl O3 1.390(4) . ?
Cl O4' 1.393(4) . ?
Cl O3' 1.419(4) . ?
Cl O1 1.425(3) . ?
Cl O4 1.435(4) . ?
Cl O2 1.436(4) . ?
Cl O2' 1.445(4) . ?

loop_
_geom_torsion_atom_site_label_1
_geom_torsion_atom_site_label_2
_geom_torsion_atom_site_label_3
_geom_torsion_atom_site_label_4
_geom_torsion
_geom_torsion_site_symmetry_1
_geom_torsion_site_symmetry_2
_geom_torsion_site_symmetry_3
_geom_torsion_site_symmetry_4
_geom_torsion_publ_flag
N1 Ag N2 C6 -89.6(3) 2_655 . . . ?
N4 Ag N2 C6 36.0(4) 3_786 . . . ?
N3 Ag N2 C6 143.3(3) . . . . ?
N1 Ag N2 C7 141.8(3) 2_655 . . . ?
N4 Ag N2 C7 -92.6(3) 3_786 . . . ?
N3 Ag N2 C7 14.7(3) . . . . ?
N1 Ag N3 C8 -94.2(4) 2_655 . . . ?
N4 Ag N3 C8 143.6(3) 3_786 . . . ?
N2 Ag N3 C8 15.8(3) . . . . ?
N1 Ag N3 C9 33.2(4) 2_655 . . . ?
N4 Ag N3 C9 -88.9(3) 3_786 . . . ?
N2 Ag N3 C9 143.2(3) . . . . ?
C5 N1 C1 C2 -0.6(8) . . . . ?
Ag N1 C1 C2 -174.4(4) 2_645 . . . ?
N1 C1 C2 C3 0.8(8) . . . . ?
C1 C2 C3 C4 0.0(7) . . . . ?
C1 C2 C3 C6 -176.9(5) . . . . ?
C2 C3 C4 C5 -0.8(7) . . . . ?
C6 C3 C4 C5 176.0(5) . . . . ?
C1 N1 C5 C4 -0.4(8) . . . . ?
Ag N1 C5 C4 173.7(4) 2_645 . . . ?
C3 C4 C5 N1 1.1(8) . . . . ?
C7 N2 C6 C3 -177.7(4) . . . . ?
Ag N2 C6 C3 57.3(4) . . . . ?
C4 C3 C6 N2 -80.8(5) . . . . ?
C2 C3 C6 N2 95.9(5) . . . . ?
C6 N2 C7 C8 -175.5(4) . . . . ?
Ag N2 C7 C8 -44.3(4) . . . . ?
C9 N3 C8 C7 -177.7(4) . . . . ?
Ag N3 C8 C7 -45.1(5) . . . . ?
N2 C7 C8 N3 64.5(6) . . . . ?
C8 N3 C9 C12 -172.5(4) . . . . ?
Ag N3 C9 C12 63.4(5) . . . . ?
C14 N4 C10 C11 1.9(7) . . . . ?
Ag N4 C10 C11 -149.8(4) 3_786 . . . ?
N4 C10 C11 C12 0.7(7) . . . . ?
C10 C11 C12 C13 -3.4(7) . . . . ?
C10 C11 C12 C9 174.8(4) . . . . ?
N3 C9 C12 C11 -73.8(6) . . . . ?
N3 C9 C12 C13 104.3(5) . . . . ?
C11 C12 C13 C14 3.5(7) . . . . ?
C9 C12 C13 C14 -174.7(5) . . . . ?
C10 N4 C14 C13 -1.8(7) . . . . ?
Ag N4 C14 C13 149.8(4) 3_786 . . . ?
C12 C13 C14 N4 -0.9(8) . . . . ?
